data_7027049
loop_
_publ_author_name
'Kani, Yuko'
'TakayamaTsutomuSekine, Tsutomu'
'Kudo, Hiroshi'

_publ_contact_author
;
    ENTER NAME
 ENTER ADDRESS
;
_publ_section_title
;
 Crystal structures of nitridotechnetium(V) complexes of amine oximes
 differing in carbon chain lengths
;
_journal_issue 2
_journal_name_full 'Journal of the Chemical Society, Dalton Transactions'
_journal_page_first 209
_journal_paper_doi 10.1039/a806245e
_journal_year 1999
_chemical_formula_sum 'C38 H51 B N5 O3 Tc'
_chemical_formula_weight 733.66
_space_group_IT_number 14
_symmetry_cell_setting monoclinic
_symmetry_Int_Tables_number 14
_symmetry_space_group_name_Hall '-P 2yn'
_symmetry_space_group_name_H-M 'P 1 21/n 1'
_audit_creation_date 'Thu Oct 17 15:41:19 1996'
_audit_creation_method 'from TEXRAY.INF file'
_cell_angle_alpha 90
_cell_angle_beta 97.39(3)
_cell_angle_gamma 90
_cell_formula_units_Z 4
_cell_length_a 9.683(3)
_cell_length_b 24.944(6)
_cell_length_c 15.149(2)
_cell_measurement_reflns_used 19
_cell_measurement_temperature 286.2
_cell_measurement_theta_max 28.5
_cell_measurement_theta_min 23.1
_cell_volume 3628.6(15)
_computing_cell_refinement 'MSC/AFC Diffractometer Control'
_computing_data_collection 'MSC/AFC Diffractometer Control'
_computing_data_reduction teXsan
_computing_publication_material teXsan
_computing_structure_refinement teXsan
_diffrn_ambient_temperature 286.2
_diffrn_measurement_device 'Rigaku AFC5R'
_diffrn_measurement_method \w-2\q
_diffrn_orient_matrix_UB_11 -0.04340
_diffrn_orient_matrix_UB_12 0.02028
_diffrn_orient_matrix_UB_13 0.04629
_diffrn_orient_matrix_UB_21 -0.09322
_diffrn_orient_matrix_UB_22 -0.01496
_diffrn_orient_matrix_UB_23 -0.02378
_diffrn_orient_matrix_UB_31 0.01648
_diffrn_orient_matrix_UB_32 -0.03117
_diffrn_orient_matrix_UB_33 0.04151
_diffrn_radiation_detector 'scintillation counter'
_diffrn_radiation_monochromator graphite
_diffrn_radiation_source 'Rigaku rotating anode'
_diffrn_radiation_type 'Cu K\a'
_diffrn_radiation_wavelength 1.5418
_diffrn_reflns_av_R_equivalents 4.62
_diffrn_reflns_av_sigmaI/netI 0.057
_diffrn_reflns_limit_h_max 11
_diffrn_reflns_limit_h_min 0
_diffrn_reflns_limit_k_max 0
_diffrn_reflns_limit_k_min -28
_diffrn_reflns_limit_l_max 17
_diffrn_reflns_limit_l_min -17
_diffrn_reflns_number 6397
_diffrn_reflns_reduction_process 'Lp corrections applied'
_diffrn_reflns_theta_max 63.09
_diffrn_reflns_theta_min 2.94
_diffrn_standards_decay_% -9.30
_diffrn_standards_interval_count 150
_diffrn_standards_number 3
_exptl_absorpt_coefficient_mu 3.529
_exptl_absorpt_correction_T_max 0.999
_exptl_absorpt_correction_T_min 0.696
_exptl_absorpt_correction_type '\y scans(North,Phillips & Mathews,1968)'
_exptl_crystal_colour yellow
_exptl_crystal_density_diffrn 1.343
_exptl_crystal_density_meas ?
_exptl_crystal_description prismatic
_exptl_crystal_F_000 1544.00
_exptl_crystal_size_max 0.200
_exptl_crystal_size_mid 0.100
_exptl_crystal_size_min 0.100
_refine_diff_density_max 0.68
_refine_diff_density_min -0.85
_refine_ls_extinction_coef 0.0014(3)
_refine_ls_extinction_method 'Zachariasen(1967) type 2 Gaussian isotropic'
_refine_ls_goodness_of_fit_obs 2.168
_refine_ls_matrix_type full
_refine_ls_number_constraints 0
_refine_ls_number_parameters 581
_refine_ls_number_reflns 4211
_refine_ls_number_restraints 0
_refine_ls_R_factor_obs 0.0461
_refine_ls_shift/esd_max 0.2310
_refine_ls_shift/esd_mean 0.0290
_refine_ls_structure_factor_coef F
_refine_ls_weighting_details 'w = 1/[\s^2^(Fo) + 0.00004|Fo|^2^]'
_refine_ls_weighting_scheme calc
_refine_ls_wR_factor_obs 0.0416
_reflns_number_observed 4211
_reflns_number_total 6154
_reflns_observed_criterion >3.0sigma(I)
_cod_data_source_file 806245Esup1.cif
_cod_data_source_block TcN-BnAO(2)
_cod_depositor_comments
;
The following automatic conversions were performed:

'_exptl_crystal_density_meas' value 'not measured' was changed to '?'
- the value is perceived as not measured.

Automatic conversion script
Id: cif_fix_values 3008 2015-01-20 13:52:24Z robertas 

The following automatic conversions were performed:

'_refine_ls_weighting_scheme' value 'w = 1/[\s^2^(Fo) +
0.00004|Fo|^2^]' was changed to 'calc'. New tag
'_refine_ls_weighting_details' was created. The value of the new tag
was set to 'w = 1/[\s^2^(Fo) + 0.00004|Fo|^2^]'.

Automatic conversion script
Id: cif_fix_values 3143 2015-03-26 13:38:13Z robertas 
;
_cod_original_cell_volume 3628(1)
_cod_original_sg_symbol_H-M 'P 21/n     '
_cod_original_formula_sum 'C38 H51 B N5 O3 Tc '
_cod_database_code 7027049

loop_
_symmetry_equiv_pos_as_xyz
'   +x,   +y,   +z'
1/2-x,1/2+y,1/2-z
'   -x,   -y,   -z'
1/2+x,1/2-y,1/2+z

loop_
_atom_site_aniso_label
_atom_site_aniso_U_11
_atom_site_aniso_U_22
_atom_site_aniso_U_33
_atom_site_aniso_U_12
_atom_site_aniso_U_13
_atom_site_aniso_U_23
Tc(1) 0.0402(2) 0.0467(2) 0.0428(2) -0.0027(2) 0.0064(2) 0.0029(2)
O(1) 0.060(2) 0.072(2) 0.050(2) -0.011(2) 0.017(2) 0.002(2)
O(2) 0.077(3) 0.071(2) 0.051(2) -0.005(2) 0.019(2) -0.001(2)
O(3) 0.033(2) 0.064(2) 0.064(2) -0.009(2) 0.008(2) 0.004(2)
N(1) 0.037(2) 0.046(3) 0.083(3) -0.005(2) -0.002(2) 0.000(2)
N(2) 0.048(2) 0.050(2) 0.045(2) -0.001(2) 0.007(2) 0.003(2)
N(3) 0.048(3) 0.053(3) 0.050(2) -0.009(2) 0.004(2) -0.004(2)
N(4) 0.045(2) 0.045(2) 0.045(2) -0.002(2) 0.011(2) 0.002(2)
N(5) 0.041(2) 0.048(2) 0.049(2) -0.003(2) 0.012(2) -0.006(2)
C(1) 0.048(3) 0.044(3) 0.049(3) 0.002(3) 0.010(2) 0.010(2)
C(2) 0.045(3) 0.054(3) 0.062(3) -0.004(3) 0.006(3) -0.012(3)
C(3) 0.056(3) 0.048(3) 0.045(3) -0.001(3) 0.006(3) 0.005(2)
C(4) 0.063(4) 0.043(3) 0.062(3) -0.008(3) 0.014(3) 0.002(3)
C(5) 0.082(5) 0.055(3) 0.080(4) -0.010(4) 0.024(4) 0.016(3)
C(6) 0.098(5) 0.064(4) 0.084(4) -0.008(4) 0.022(4) -0.023(3)
C(7) 0.086(4) 0.048(3) 0.066(4) -0.009(4) 0.008(4) 0.002(3)
C(8) 0.061(4) 0.058(4) 0.070(4) 0.012(3) 0.011(3) 0.012(3)
C(9) 0.103(5) 0.053(4) 0.092(4) 0.001(4) 0.023(5) 0.002(3)
C(10) 0.058(4) 0.075(4) 0.081(4) -0.023(3) 0.005(3) -0.004(3)
C(11) 0.066(3) 0.049(3) 0.056(3) 0.009(3) 0.019(3) 0.003(3)
C(12) 0.062(4) 0.059(4) 0.062(3) -0.005(3) 0.014(3) 0.019(3)
C(13) 0.082(4) 0.062(4) 0.060(3) 0.008(3) 0.025(3) 0.011(3)
C(14) 0.083(4) 0.066(4) 0.046(3) 0.000(4) 0.006(3) 0.004(3)
C(15) 0.040(3) 0.046(3) 0.059(3) 0.006(3) 0.008(3) -0.005(2)
C(16) 0.044(3) 0.063(3) 0.060(3) 0.002(3) 0.004(3) 0.002(3)
C(17) 0.044(3) 0.078(4) 0.067(3) -0.006(3) 0.006(3) -0.007(3)
C(18) 0.043(3) 0.088(4) 0.057(3) 0.010(3) -0.001(3) -0.010(3)
C(19) 0.063(4) 0.063(4) 0.060(3) 0.009(3) 0.002(3) 0.006(3)
C(20) 0.052(3) 0.051(3) 0.069(3) -0.004(3) 0.001(3) -0.004(3)
C(21) 0.043(3) 0.053(3) 0.058(3) -0.011(3) 0.015(3) -0.005(3)
C(22) 0.079(4) 0.051(3) 0.075(4) 0.005(3) 0.025(4) -0.002(3)
C(23) 0.131(6) 0.055(4) 0.108(5) 0.021(4) 0.067(5) 0.009(4)
C(24) 0.169(8) 0.059(4) 0.110(5) -0.016(5) 0.078(5) -0.024(4)
C(25) 0.117(6) 0.090(5) 0.079(4) -0.052(4) 0.040(4) -0.032(4)
C(26) 0.065(4) 0.077(4) 0.069(4) -0.021(3) 0.019(3) -0.018(3)
C(27) 0.043(3) 0.048(3) 0.048(3) 0.000(3) 0.002(2) 0.000(2)
C(28) 0.053(3) 0.056(3) 0.060(3) 0.000(3) 0.009(3) -0.004(3)
C(29) 0.055(4) 0.060(4) 0.080(4) -0.012(3) 0.004(3) 0.007(3)
C(30) 0.054(4) 0.076(4) 0.077(4) -0.004(3) 0.018(3) 0.021(3)
C(31) 0.065(4) 0.070(4) 0.061(3) 0.000(3) 0.021(3) 0.008(3)
C(32) 0.052(3) 0.052(3) 0.051(3) -0.002(3) 0.008(3) 0.004(2)
C(33) 0.035(3) 0.052(3) 0.046(3) -0.004(2) 0.005(2) 0.000(2)
C(34) 0.052(3) 0.050(3) 0.051(3) -0.004(3) 0.007(2) -0.003(3)
C(35) 0.064(4) 0.051(4) 0.067(4) -0.004(3) 0.010(3) -0.009(3)
C(36) 0.059(3) 0.058(3) 0.070(4) -0.016(4) -0.004(3) 0.007(3)
C(37) 0.041(3) 0.075(4) 0.059(3) -0.014(3) -0.004(3) 0.014(3)
C(38) 0.042(3) 0.061(4) 0.059(3) 0.001(3) 0.004(3) -0.004(3)
B(1) 0.040(3) 0.049(3) 0.046(3) 0.001(3) 0.009(3) -0.008(3)

loop_
_atom_site_label
_atom_site_fract_x
_atom_site_fract_y
_atom_site_fract_z
_atom_site_U_iso_or_equiv
_atom_site_thermal_displace_type
_atom_site_calc_flag
_atom_site_occupancy
Tc1 0.28084(4) 0.03151(2) 0.89146(2) 0.04317(10) Uani d 1.00
O1 0.1587(3) -0.0207(1) 1.0392(2) 0.060(1) Uani d 1.00
O2 0.2158(4) 0.0766(1) 1.0669(2) 0.065(1) Uani d 1.00
O3 0.0308(3) 0.0532(1) 0.8561(2) 0.054(1) Uani d 1.00
N1 0.4457(4) 0.0214(1) 0.9086(3) 0.056(1) Uani d 1.00
N2 0.1989(4) -0.0307(2) 0.9578(2) 0.047(1) Uani d 1.00
N3 0.2594(4) 0.0896(2) 0.9858(2) 0.050(1) Uani d 1.00
N4 0.2384(4) -0.0285(1) 0.7903(2) 0.044(1) Uani d 1.00
N5 0.2852(4) 0.1060(1) 0.8209(2) 0.045(1) Uani d 1.00
C1 0.1873(5) -0.0769(2) 0.9239(3) 0.047(1) Uani d 1.00
C2 0.2912(5) 0.1381(2) 0.9737(3) 0.054(2) Uani d 1.00
C3 0.2408(5) -0.0839(2) 0.8343(3) 0.050(2) Uani d 1.00
C4 0.3388(5) 0.1506(2) 0.8836(3) 0.055(2) Uani d 1.00
C5 0.1330(7) -0.1236(2) 0.9710(4) 0.071(2) Uani d 1.00
C6 0.2898(7) 0.1804(2) 1.0424(4) 0.081(2) Uani d 1.00
C7 0.1523(7) -0.1226(2) 0.7733(4) 0.067(2) Uani d 1.00
C8 0.3905(6) -0.1048(2) 0.8532(4) 0.063(2) Uani d 1.00
C9 0.2837(7) 0.2044(2) 0.8468(4) 0.082(2) Uani d 1.00
C10 0.5001(6) 0.1507(2) 0.8943(4) 0.072(2) Uani d 1.00
C11 0.3270(6) -0.0255(2) 0.7155(3) 0.056(2) Uani d 1.00
C12 0.3404(6) 0.1032(2) 0.7331(4) 0.060(2) Uani d 1.00
C13 0.2796(6) 0.0146(2) 0.6442(3) 0.066(2) Uani d 1.00
C14 0.2442(6) 0.0704(2) 0.6679(3) 0.065(2) Uani d 1.00
C15 0.6688(5) 0.1282(2) 0.5125(3) 0.048(1) Uani d 1.00
C16 0.5662(5) 0.0887(2) 0.5041(3) 0.056(2) Uani d 1.00
C17 0.4585(5) 0.0878(2) 0.4343(4) 0.063(2) Uani d 1.00
C18 0.4484(6) 0.1264(2) 0.3705(3) 0.064(2) Uani d 1.00
C19 0.5468(6) 0.1658(2) 0.3751(3) 0.062(2) Uani d 1.00
C20 0.6549(6) 0.1660(2) 0.4444(4) 0.058(2) Uani d 1.00
C21 0.7289(5) 0.1785(2) 0.6681(3) 0.051(2) Uani d 1.00
C22 0.6124(6) 0.2102(2) 0.6448(4) 0.067(2) Uani d 1.00
C23 0.5742(8) 0.2506(2) 0.7005(5) 0.094(3) Uani d 1.00
C24 0.6498(9) 0.2596(3) 0.7819(5) 0.107(3) Uani d 1.00
C25 0.7606(8) 0.2285(3) 0.8076(4) 0.093(2) Uani d 1.00
C26 0.7987(6) 0.1874(2) 0.7532(4) 0.070(2) Uani d 1.00
C27 0.9332(5) 0.1562(2) 0.5688(3) 0.047(1) Uani d 1.00
C28 1.0164(6) 0.1963(2) 0.6128(3) 0.057(2) Uani d 1.00
C29 1.1431(6) 0.2124(2) 0.5854(4) 0.066(2) Uani d 1.00
C30 1.1889(6) 0.1887(2) 0.5138(4) 0.068(2) Uani d 1.00
C31 1.1101(6) 0.1500(2) 0.4672(3) 0.064(2) Uani d 1.00
C32 0.9843(5) 0.1349(2) 0.4942(3) 0.052(2) Uani d 1.00
C33 0.8068(5) 0.0763(2) 0.6488(3) 0.044(1) Uani d 1.00
C34 0.8879(5) 0.0350(2) 0.6189(3) 0.051(1) Uani d 1.00
C35 0.8940(6) -0.0162(2) 0.6546(3) 0.060(2) Uani d 1.00
C36 0.8176(6) -0.0294(2) 0.7220(4) 0.064(2) Uani d 1.00
C37 0.7363(6) 0.0091(2) 0.7535(3) 0.060(2) Uani d 1.00
C38 0.7321(5) 0.0603(2) 0.7176(3) 0.054(2) Uani d 1.00
B1 0.7854(6) 0.1344(2) 0.6008(3) 0.044(2) Uani d 1.00
H1 0.202(8) 0.039(3) 1.060(5) 0.2331 Uiso calc 1.00
H2 0.1372 -0.0319 0.7497 0.0798 Uiso calc 1.00
H3 0.1649 0.1098 0.8128 0.0798 Uiso calc 1.00
H4 0.163(6) -0.155(2) 0.956(3) 0.1026 Uiso calc 1.00
H5 0.158(6) -0.124(2) 1.030(3) 0.1055 Uiso calc 1.00
H6 0.043(6) -0.126(3) 0.960(4) 0.1468 Uiso calc 1.00
H7 0.350(6) 0.207(2) 1.039(4) 0.1252 Uiso calc 1.00
H8 0.207(5) 0.199(2) 1.033(3) 0.0921 Uiso calc 1.00
H9 0.298(6) 0.167(2) 1.103(3) 0.1041 Uiso calc 1.00
H10 0.055(5) -0.116(2) 0.769(3) 0.0734 Uiso calc 1.00
H11 0.162(5) -0.160(2) 0.797(3) 0.0757 Uiso calc 1.00
H12 0.178(5) -0.123(2) 0.714(3) 0.0814 Uiso calc 1.00
H13 0.451(6) -0.079(2) 0.885(3) 0.1065 Uiso calc 1.00
H14 0.394(5) -0.139(2) 0.886(3) 0.0903 Uiso calc 1.00
H15 0.423(5) -0.112(2) 0.794(3) 0.0789 Uiso calc 1.00
H16 0.175(5) 0.205(2) 0.848(3) 0.0907 Uiso calc 1.00
H17 0.338(6) 0.232(2) 0.887(3) 0.1154 Uiso calc 1.00
H18 0.299(6) 0.210(2) 0.786(4) 0.1228 Uiso calc 1.00
H19 0.541(5) 0.116(2) 0.918(3) 0.0887 Uiso calc 1.00
H20 0.530(5) 0.183(2) 0.940(3) 0.1041 Uiso calc 1.00
H21 0.537(5) 0.162(2) 0.842(3) 0.1033 Uiso calc 1.00
H22 0.323(4) -0.061(2) 0.686(3) 0.0660 Uiso calc 1.00
H23 0.420(5) -0.018(2) 0.742(3) 0.0700 Uiso calc 1.00
H24 0.349(4) 0.135(2) 0.714(3) 0.0524 Uiso calc 1.00
H25 0.435(5) 0.084(2) 0.737(3) 0.0761 Uiso calc 1.00
H26 0.360(4) 0.016(2) 0.609(3) 0.0671 Uiso calc 1.00
H27 0.214(6) -0.003(2) 0.595(4) 0.1390 Uiso calc 1.00
H28 0.227(5) 0.091(2) 0.614(3) 0.0786 Uiso calc 1.00
H29 0.155(6) 0.072(2) 0.691(4) 0.1199 Uiso calc 1.00
H30 -0.031(6) 0.050(2) 0.804(3) 0.1121 Uiso calc 1.00
H31 -0.013(4) 0.038(2) 0.899(3) 0.0536 Uiso calc 1.00
H32 0.575(4) 0.063(1) 0.546(2) 0.0459 Uiso calc 1.00
H33 0.397(5) 0.062(2) 0.435(3) 0.0843 Uiso calc 1.00
H34 0.376(4) 0.126(2) 0.320(3) 0.0587 Uiso calc 1.00
H35 0.542(4) 0.191(2) 0.330(3) 0.0570 Uiso calc 1.00
H36 0.718(4) 0.192(2) 0.449(3) 0.0582 Uiso calc 1.00
H37 0.566(4) 0.206(2) 0.590(2) 0.0462 Uiso calc 1.00
H38 0.507(6) 0.270(2) 0.675(4) 0.1284 Uiso calc 1.00
H39 0.620(6) 0.285(2) 0.818(4) 0.1234 Uiso calc 1.00
H40 0.821(5) 0.230(2) 0.866(3) 0.0777 Uiso calc 1.00
H41 0.877(4) 0.168(2) 0.773(3) 0.0595 Uiso calc 1.00
H42 0.990(4) 0.216(1) 0.661(2) 0.0467 Uiso calc 1.00
H43 1.182(5) 0.238(2) 0.619(3) 0.0712 Uiso calc 1.00
H44 1.269(5) 0.199(2) 0.495(3) 0.0840 Uiso calc 1.00
H45 1.138(5) 0.134(2) 0.411(3) 0.0813 Uiso calc 1.00
H46 0.927(4) 0.108(2) 0.459(3) 0.0694 Uiso calc 1.00
H47 0.938(4) 0.044(2) 0.568(2) 0.0551 Uiso calc 1.00
H48 0.942(4) -0.041(2) 0.627(3) 0.0557 Uiso calc 1.00
H49 0.817(4) -0.062(1) 0.748(2) 0.0436 Uiso calc 1.00
H50 0.690(5) 0.000(2) 0.793(3) 0.0870 Uiso calc 1.00
H51 0.684(4) 0.086(2) 0.739(3) 0.0636 Uiso calc 1.00

loop_
_atom_type_symbol
_atom_type_oxidation_number
_atom_type_number_in_cell
_atom_type_scat_dispersion_real
_atom_type_scat_dispersion_imag
_atom_type_scat_source
Tc 0 4 0.006 3.005
;International Tables for Crystallography
(1992, Vol. C, Tables 4.2.6.8 and 6.1.1.1)
;
C 0 152 0.018 0.009
;International Tables for Crystallography
(1992, Vol. C, Tables 4.2.6.8 and 6.1.1.1)
;
O 0 12 0.049 0.032
;International Tables for Crystallography
(1992, Vol. C, Tables 4.2.6.8 and 6.1.1.1)
;
N 0 20 0.031 0.018
;International Tables for Crystallography
(1992, Vol. C, Tables 4.2.6.8 and 6.1.1.1)
;
H 0 204 0.000 0.000
;International Tables for Crystallography
(1992, Vol. C, Table 6.1.1.2)
;
B 0 4 0.009 0.004
;International Tables for Crystallography
(1992, Vol. C, Tables 4.2.6.8 and 6.1.1.1)
;

loop_
_geom_angle_atom_site_label_1
_geom_angle_atom_site_label_2
_geom_angle_atom_site_label_3
_geom_angle
_geom_angle_site_symmetry_1
_geom_angle_site_symmetry_2
_geom_angle_site_symmetry_3
_geom_angle_publ_flag
N(1) Tc(1) N(2) 103.9(2) 1_555 1_555 1_555 yes
N(1) Tc(1) N(3) 100.7(2) 1_555 1_555 1_555 yes
N(1) Tc(1) N(4) 95.8(2) 1_555 1_555 1_555 yes
N(1) Tc(1) N(5) 97.7(2) 1_555 1_555 1_555 yes
N(2) Tc(1) N(3) 96.4(2) 1_555 1_555 1_555 yes
N(2) Tc(1) N(4) 76.9(1) 1_555 1_555 1_555 yes
N(2) Tc(1) N(5) 158.0(1) 1_555 1_555 1_555 yes
N(3) Tc(1) N(4) 163.3(1) 1_555 1_555 1_555 yes
N(3) Tc(1) N(5) 75.4(1) 1_555 1_555 1_555 yes
N(4) Tc(1) N(5) 105.2(1) 1_555 1_555 1_555 yes
N(3) O(2) H(1) 100(5) 1_555 1_555 1_555 no
H(30) O(3) H(31) 105(4) 1_555 1_555 1_555 no
Tc(1) N(2) O(1) 118.4(3) 1_555 1_555 1_555 yes
Tc(1) N(2) C(1) 120.6(3) 1_555 1_555 1_555 yes
O(1) N(2) C(1) 121.0(4) 1_555 1_555 1_555 yes
Tc(1) N(3) O(2) 121.2(3) 1_555 1_555 1_555 yes
Tc(1) N(3) C(2) 121.4(3) 1_555 1_555 1_555 yes
O(2) N(3) C(2) 117.3(4) 1_555 1_555 1_555 yes
Tc(1) N(4) C(3) 109.1(2) 1_555 1_555 1_555 yes
Tc(1) N(4) C(11) 115.2(3) 1_555 1_555 1_555 yes
Tc(1) N(4) H(2) 122.2(3) 1_555 1_555 1_555 no
C(3) N(4) C(11) 113.2(4) 1_555 1_555 1_555 yes
C(3) N(4) H(2) 97.9(3) 1_555 1_555 1_555 no
C(11) N(4) H(2) 97.9(3) 1_555 1_555 1_555 no
Tc(1) N(5) C(4) 110.6(3) 1_555 1_555 1_555 yes
Tc(1) N(5) C(12) 115.8(3) 1_555 1_555 1_555 yes
Tc(1) N(5) H(3) 92.3(2) 1_555 1_555 1_555 no
C(4) N(5) C(12) 117.3(4) 1_555 1_555 1_555 yes
C(4) N(5) H(3) 105.4(3) 1_555 1_555 1_555 no
C(12) N(5) H(3) 112.2(3) 1_555 1_555 1_555 no
N(2) C(1) C(3) 116.4(4) 1_555 1_555 1_555 yes
N(2) C(1) C(5) 122.3(4) 1_555 1_555 1_555 yes
C(3) C(1) C(5) 121.1(4) 1_555 1_555 1_555 yes
N(3) C(2) C(4) 115.5(4) 1_555 1_555 1_555 yes
N(3) C(2) C(6) 123.6(5) 1_555 1_555 1_555 yes
C(4) C(2) C(6) 120.8(5) 1_555 1_555 1_555 yes
N(4) C(3) C(1) 107.3(4) 1_555 1_555 1_555 yes
N(4) C(3) C(7) 109.4(4) 1_555 1_555 1_555 yes
N(4) C(3) C(8) 110.5(4) 1_555 1_555 1_555 yes
C(1) C(3) C(7) 112.5(4) 1_555 1_555 1_555 yes
C(1) C(3) C(8) 107.1(4) 1_555 1_555 1_555 yes
C(7) C(3) C(8) 110.0(4) 1_555 1_555 1_555 yes
N(5) C(4) C(2) 107.0(4) 1_555 1_555 1_555 yes
N(5) C(4) C(9) 110.1(4) 1_555 1_555 1_555 yes
N(5) C(4) C(10) 109.1(4) 1_555 1_555 1_555 yes
C(2) C(4) C(9) 112.1(4) 1_555 1_555 1_555 yes
C(2) C(4) C(10) 108.8(4) 1_555 1_555 1_555 yes
C(9) C(4) C(10) 109.8(5) 1_555 1_555 1_555 yes
C(1) C(5) H(4) 114(3) 1_555 1_555 1_555 no
C(1) C(5) H(5) 115(3) 1_555 1_555 1_555 no
C(1) C(5) H(6) 111(4) 1_555 1_555 1_555 no
H(4) C(5) H(5) 100(4) 1_555 1_555 1_555 no
H(4) C(5) H(6) 104(5) 1_555 1_555 1_555 no
H(5) C(5) H(6) 109(5) 1_555 1_555 1_555 no
C(2) C(6) H(7) 115(4) 1_555 1_555 1_555 no
C(2) C(6) H(8) 109(3) 1_555 1_555 1_555 no
C(2) C(6) H(9) 114(3) 1_555 1_555 1_555 no
H(7) C(6) H(8) 100(4) 1_555 1_555 1_555 no
H(7) C(6) H(9) 109(4) 1_555 1_555 1_555 no
H(8) C(6) H(9) 106(4) 1_555 1_555 1_555 no
C(3) C(7) H(10) 114(2) 1_555 1_555 1_555 no
C(3) C(7) H(11) 111(2) 1_555 1_555 1_555 no
C(3) C(7) H(12) 112(2) 1_555 1_555 1_555 no
H(10) C(7) H(11) 103(3) 1_555 1_555 1_555 no
H(10) C(7) H(12) 107(3) 1_555 1_555 1_555 no
H(11) C(7) H(12) 107(3) 1_555 1_555 1_555 no
C(3) C(8) H(13) 111(3) 1_555 1_555 1_555 no
C(3) C(8) H(14) 111(3) 1_555 1_555 1_555 no
C(3) C(8) H(15) 107(2) 1_555 1_555 1_555 no
H(13) C(8) H(14) 110(4) 1_555 1_555 1_555 no
H(13) C(8) H(15) 109(4) 1_555 1_555 1_555 no
H(14) C(8) H(15) 107(3) 1_555 1_555 1_555 no
C(4) C(9) H(16) 108(2) 1_555 1_555 1_555 no
C(4) C(9) H(17) 104(3) 1_555 1_555 1_555 no
C(4) C(9) H(18) 112(3) 1_555 1_555 1_555 no
H(16) C(9) H(17) 115(4) 1_555 1_555 1_555 no
H(16) C(9) H(18) 106(4) 1_555 1_555 1_555 no
H(17) C(9) H(18) 110(4) 1_555 1_555 1_555 no
C(4) C(10) H(19) 112(2) 1_555 1_555 1_555 no
C(4) C(10) H(20) 104(2) 1_555 1_555 1_555 no
C(4) C(10) H(21) 113(3) 1_555 1_555 1_555 no
H(19) C(10) H(20) 110(3) 1_555 1_555 1_555 no
H(19) C(10) H(21) 112(4) 1_555 1_555 1_555 no
H(20) C(10) H(21) 103(4) 1_555 1_555 1_555 no
N(4) C(11) C(13) 115.0(4) 1_555 1_555 1_555 yes
N(4) C(11) H(22) 107(2) 1_555 1_555 1_555 no
N(4) C(11) H(23) 106(2) 1_555 1_555 1_555 no
C(13) C(11) H(22) 106(2) 1_555 1_555 1_555 no
C(13) C(11) H(23) 110(2) 1_555 1_555 1_555 no
H(22) C(11) H(23) 110(3) 1_555 1_555 1_555 no
N(5) C(12) C(14) 110.2(4) 1_555 1_555 1_555 yes
N(5) C(12) H(24) 108(2) 1_555 1_555 1_555 no
N(5) C(12) H(25) 113(2) 1_555 1_555 1_555 no
C(14) C(12) H(24) 111(2) 1_555 1_555 1_555 no
C(14) C(12) H(25) 104(2) 1_555 1_555 1_555 no
H(24) C(12) H(25) 109(3) 1_555 1_555 1_555 no
C(11) C(13) C(14) 120.5(4) 1_555 1_555 1_555 yes
C(11) C(13) H(26) 102(2) 1_555 1_555 1_555 no
C(11) C(13) H(27) 110(3) 1_555 1_555 1_555 no
C(14) C(13) H(26) 108(2) 1_555 1_555 1_555 no
C(14) C(13) H(27) 116(3) 1_555 1_555 1_555 no
H(26) C(13) H(27) 94(3) 1_555 1_555 1_555 no
C(12) C(14) C(13) 121.6(5) 1_555 1_555 1_555 yes
C(12) C(14) H(28) 106(2) 1_555 1_555 1_555 no
C(12) C(14) H(29) 104(3) 1_555 1_555 1_555 no
C(13) C(14) H(28) 108(2) 1_555 1_555 1_555 no
C(13) C(14) H(29) 110(3) 1_555 1_555 1_555 no
H(28) C(14) H(29) 102(4) 1_555 1_555 1_555 no
C(16) C(15) C(20) 114.3(5) 1_555 1_555 1_555 yes
C(16) C(15) B(1) 123.3(4) 1_555 1_555 1_555 yes
C(20) C(15) B(1) 122.0(4) 1_555 1_555 1_555 yes
C(15) C(16) C(17) 122.6(5) 1_555 1_555 1_555 yes
C(15) C(16) H(32) 116(2) 1_555 1_555 1_555 no
C(17) C(16) H(32) 120(2) 1_555 1_555 1_555 no
C(16) C(17) C(18) 120.6(5) 1_555 1_555 1_555 yes
C(16) C(17) H(33) 116(3) 1_555 1_555 1_555 no
C(18) C(17) H(33) 122(3) 1_555 1_555 1_555 no
C(17) C(18) C(19) 119.2(5) 1_555 1_555 1_555 yes
C(17) C(18) H(34) 122(2) 1_555 1_555 1_555 no
C(19) C(18) H(34) 117(2) 1_555 1_555 1_555 no
C(18) C(19) C(20) 119.8(5) 1_555 1_555 1_555 yes
C(18) C(19) H(35) 118(2) 1_555 1_555 1_555 no
C(20) C(19) H(35) 121(2) 1_555 1_555 1_555 no
C(15) C(20) C(19) 123.4(5) 1_555 1_555 1_555 yes
C(15) C(20) H(36) 115(2) 1_555 1_555 1_555 no
C(19) C(20) H(36) 121(2) 1_555 1_555 1_555 no
C(22) C(21) C(26) 115.2(5) 1_555 1_555 1_555 yes
C(22) C(21) B(1) 123.4(4) 1_555 1_555 1_555 yes
C(26) C(21) B(1) 121.3(5) 1_555 1_555 1_555 yes
C(21) C(22) C(23) 122.0(6) 1_555 1_555 1_555 yes
C(21) C(22) H(37) 117(2) 1_555 1_555 1_555 no
C(23) C(22) H(37) 120(2) 1_555 1_555 1_555 no
C(22) C(23) C(24) 120.7(6) 1_555 1_555 1_555 yes
C(22) C(23) H(38) 112(4) 1_555 1_555 1_555 no
C(24) C(23) H(38) 126(4) 1_555 1_555 1_555 no
C(23) C(24) C(25) 118.8(6) 1_555 1_555 1_555 yes
C(23) C(24) H(39) 118(3) 1_555 1_555 1_555 no
C(25) C(24) H(39) 122(3) 1_555 1_555 1_555 no
C(24) C(25) C(26) 121.1(7) 1_555 1_555 1_555 yes
C(24) C(25) H(40) 125(2) 1_555 1_555 1_555 no
C(26) C(25) H(40) 112(2) 1_555 1_555 1_555 no
C(21) C(26) C(25) 122.0(6) 1_555 1_555 1_555 yes
C(21) C(26) H(41) 119(2) 1_555 1_555 1_555 no
C(25) C(26) H(41) 117(2) 1_555 1_555 1_555 no
C(28) C(27) C(32) 114.6(5) 1_555 1_555 1_555 yes
C(28) C(27) B(1) 124.1(4) 1_555 1_555 1_555 yes
C(32) C(27) B(1) 121.3(4) 1_555 1_555 1_555 yes
C(27) C(28) C(29) 122.4(5) 1_555 1_555 1_555 yes
C(27) C(28) H(42) 122(2) 1_555 1_555 1_555 no
C(29) C(28) H(42) 114(2) 1_555 1_555 1_555 no
C(28) C(29) C(30) 119.9(5) 1_555 1_555 1_555 yes
C(28) C(29) H(43) 111(3) 1_555 1_555 1_555 no
C(30) C(29) H(43) 128(3) 1_555 1_555 1_555 no
C(29) C(30) C(31) 120.1(5) 1_555 1_555 1_555 yes
C(29) C(30) H(44) 120(3) 1_555 1_555 1_555 no
C(31) C(30) H(44) 118(3) 1_555 1_555 1_555 no
C(30) C(31) C(32) 119.5(5) 1_555 1_555 1_555 yes
C(30) C(31) H(45) 121(2) 1_555 1_555 1_555 no
C(32) C(31) H(45) 119(2) 1_555 1_555 1_555 no
C(27) C(32) C(31) 123.4(5) 1_555 1_555 1_555 yes
C(27) C(32) H(46) 118(2) 1_555 1_555 1_555 no
C(31) C(32) H(46) 118(2) 1_555 1_555 1_555 no
C(34) C(33) C(38) 113.3(4) 1_555 1_555 1_555 yes
C(34) C(33) B(1) 123.8(4) 1_555 1_555 1_555 yes
C(38) C(33) B(1) 122.5(4) 1_555 1_555 1_555 yes
C(33) C(34) C(35) 123.2(5) 1_555 1_555 1_555 yes
C(33) C(34) H(47) 115(2) 1_555 1_555 1_555 no
C(35) C(34) H(47) 121(2) 1_555 1_555 1_555 no
C(34) C(35) C(36) 120.8(5) 1_555 1_555 1_555 yes
C(34) C(35) H(48) 116(2) 1_555 1_555 1_555 no
C(36) C(35) H(48) 122(2) 1_555 1_555 1_555 no
C(35) C(36) C(37) 118.6(5) 1_555 1_555 1_555 yes
C(35) C(36) H(49) 124(2) 1_555 1_555 1_555 no
C(37) C(36) H(49) 116(2) 1_555 1_555 1_555 no
C(36) C(37) C(38) 120.0(5) 1_555 1_555 1_555 yes
C(36) C(37) H(50) 117(3) 1_555 1_555 1_555 no
C(38) C(37) H(50) 122(3) 1_555 1_555 1_555 no
C(33) C(38) C(37) 124.1(5) 1_555 1_555 1_555 yes
C(33) C(38) H(51) 114(2) 1_555 1_555 1_555 no
C(37) C(38) H(51) 120(2) 1_555 1_555 1_555 no
C(15) B(1) C(21) 108.7(4) 1_555 1_555 1_555 yes
C(15) B(1) C(27) 108.7(4) 1_555 1_555 1_555 yes
C(15) B(1) C(33) 108.3(4) 1_555 1_555 1_555 yes
C(21) B(1) C(27) 109.3(4) 1_555 1_555 1_555 yes
C(21) B(1) C(33) 110.8(4) 1_555 1_555 1_555 yes
C(27) B(1) C(33) 111.0(4) 1_555 1_555 1_555 yes

loop_
_geom_bond_atom_site_label_1
_geom_bond_atom_site_label_2
_geom_bond_distance
_geom_bond_site_symmetry_1
_geom_bond_site_symmetry_2
_geom_bond_publ_flag
Tc(1) N(1) 1.604(4) 1_555 1_555 yes
Tc(1) N(2) 2.062(4) 1_555 1_555 yes
Tc(1) N(3) 2.064(4) 1_555 1_555 yes
Tc(1) N(4) 2.144(3) 1_555 1_555 yes
Tc(1) N(5) 2.146(4) 1_555 1_555 yes
O(1) N(2) 1.362(4) 1_555 1_555 yes
O(2) N(3) 1.387(4) 1_555 1_555 yes
N(2) C(1) 1.262(5) 1_555 1_555 yes
N(3) C(2) 1.269(5) 1_555 1_555 yes
N(4) C(3) 1.533(5) 1_555 1_555 yes
N(4) C(11) 1.508(6) 1_555 1_555 yes
N(5) C(4) 1.511(6) 1_555 1_555 yes
N(5) C(12) 1.498(6) 1_555 1_555 yes
C(1) C(3) 1.523(6) 1_555 1_555 yes
C(1) C(5) 1.496(7) 1_555 1_555 yes
C(2) C(4) 1.528(6) 1_555 1_555 yes
C(2) C(6) 1.483(7) 1_555 1_555 yes
C(3) C(7) 1.523(7) 1_555 1_555 yes
C(3) C(8) 1.533(7) 1_555 1_555 yes
C(4) C(9) 1.521(7) 1_555 1_555 yes
C(4) C(10) 1.549(7) 1_555 1_555 yes
C(11) C(13) 1.500(7) 1_555 1_555 yes
C(12) C(14) 1.510(7) 1_555 1_555 yes
C(13) C(14) 1.488(7) 1_555 1_555 yes
C(15) C(16) 1.393(6) 1_555 1_555 yes
C(15) C(20) 1.392(6) 1_555 1_555 yes
C(15) B(1) 1.644(7) 1_555 1_555 yes
C(16) C(17) 1.387(7) 1_555 1_555 yes
C(17) C(18) 1.359(7) 1_555 1_555 yes
C(18) C(19) 1.364(7) 1_555 1_555 yes
C(19) C(20) 1.383(7) 1_555 1_555 yes
C(21) C(22) 1.385(7) 1_555 1_555 yes
C(21) C(26) 1.395(7) 1_555 1_555 yes
C(21) B(1) 1.640(7) 1_555 1_555 yes
C(22) C(23) 1.394(8) 1_555 1_555 yes
C(23) C(24) 1.369(9) 1_555 1_555 yes
C(24) C(25) 1.340(10) 1_555 1_555 yes
C(25) C(26) 1.395(8) 1_555 1_555 yes
C(27) C(28) 1.397(6) 1_555 1_555 yes
C(27) C(32) 1.397(6) 1_555 1_555 yes
C(27) B(1) 1.660(7) 1_555 1_555 yes
C(28) C(29) 1.403(7) 1_555 1_555 yes
C(29) C(30) 1.359(7) 1_555 1_555 yes
C(30) C(31) 1.367(7) 1_555 1_555 yes
C(31) C(32) 1.386(7) 1_555 1_555 yes
C(33) C(34) 1.404(6) 1_555 1_555 yes
C(33) C(38) 1.401(6) 1_555 1_555 yes
C(33) B(1) 1.624(7) 1_555 1_555 yes
C(34) C(35) 1.384(6) 1_555 1_555 yes
C(35) C(36) 1.376(7) 1_555 1_555 yes
C(36) C(37) 1.366(7) 1_555 1_555 yes
C(37) C(38) 1.388(7) 1_555 1_555 yes

loop_
_geom_contact_atom_site_label_1
_geom_contact_atom_site_label_2
_geom_contact_distance
_geom_contact_site_symmetry_1
_geom_contact_site_symmetry_2
O(1) O(3) 2.699(4) 1_555 3_557
O(1) C(37) 3.188(6) 1_555 3_657
O(1) O(1) 3.314(7) 1_555 3_557
O(1) O(3) 3.426(4) 1_555 1_555
O(2) C(37) 3.444(6) 1_555 3_657
O(2) C(36) 3.461(6) 1_555 3_657
O(2) O(3) 3.503(4) 1_555 1_555
O(2) C(5) 3.551(8) 1_555 3_557
O(3) N(5) 2.902(5) 1_555 1_555
O(3) N(3) 2.909(5) 1_555 1_555
O(3) N(2) 2.960(5) 1_555 1_555
O(3) N(4) 3.115(5) 1_555 1_555
O(3) C(37) 3.260(6) 1_555 1_455
O(3) C(38) 3.353(6) 1_555 1_455
O(3) C(36) 3.400(6) 1_555 1_455
O(3) C(2) 3.586(6) 1_555 1_555
N(1) N(1) 3.027(8) 1_555 3_657
C(10) C(25) 3.565(9) 1_555 1_555
C(14) C(34) 3.546(8) 1_555 1_455
